data_7223353
loop_
_publ_author_name
'Hidalgo, Paulina I.'
'Leal, Sergio'
'Jim\'enez, Claudio A.'
'V\"ohringer-Martinez, Esteban'
'Herrera, B\'arbara'
'Pas\'an, Jorge'
'Ruiz-P\'erez, Catalina'
'Bruce, Duncan W.'

_publ_section_title
;
 Extending the halogen-bonded supramolecular synthon concept to
 1,3,4-oxadiazole derivatives
;
_journal_issue 1
_journal_name_full CrystEngComm
_journal_page_first 42
_journal_paper_doi 10.1039/C5CE02154E
_journal_volume 18
_journal_year 2016
_chemical_formula_sum 'C50 H54 F3 I3 N6 O2 S2'
_chemical_formula_weight 1272.81
_chemical_name_systematic
;
 ?
;
_space_group_crystal_system monoclinic
_space_group_IT_number 15
_space_group_name_Hall '-C 2yc'
_space_group_name_H-M_alt 'C 1 2/c 1'
_symmetry_space_group_name_Hall '-C 2yc'
_symmetry_space_group_name_H-M 'C 1 2/c 1'
_atom_sites_solution_hydrogens geom
_audit_creation_method SHELXL-97
_audit_update_record
;
2015-07-01 deposited with the CCDC.
2015-11-13 downloaded from the CCDC.
;
_cell_angle_alpha 90
_cell_angle_beta 94.0420(10)
_cell_angle_gamma 90
_cell_formula_units_Z 8
_cell_length_a 27.3644(3)
_cell_length_b 13.44670(10)
_cell_length_c 28.0955(3)
_cell_measurement_reflns_used 23736
_cell_measurement_temperature 293(2)
_cell_measurement_theta_max 73.7180
_cell_measurement_theta_min 3.1910
_cell_volume 10312.33(18)
_computing_cell_refinement
;
CrysAlisPro, Agilent Technologies,
Version 1.171.36.32 (release 02-08-2013 CrysAlis171 .NET)
(compiled Aug  2 2013,16:46:58)
;
_computing_data_collection
;
CrysAlisPro, Agilent Technologies,
Version 1.171.36.32 (release 02-08-2013 CrysAlis171 .NET)
(compiled Aug  2 2013,16:46:58)
;
_computing_data_reduction
;
CrysAlisPro, Agilent Technologies,
Version 1.171.36.32 (release 02-08-2013 CrysAlis171 .NET)
(compiled Aug  2 2013,16:46:58)
;
_computing_structure_refinement 'SHELXL-2013 (Sheldrick, 2013)'
_computing_structure_solution 'SHELXS-2013 (Sheldrick, 2013)'
_diffrn_ambient_temperature 293(2)
_diffrn_detector_area_resol_mean 5.2977
_diffrn_measured_fraction_theta_full 0.999
_diffrn_measured_fraction_theta_max 0.986
_diffrn_measurement_device_type 'SuperNova, Dual, Cu at zero, Atlas'
_diffrn_radiation_monochromator mirror
_diffrn_radiation_source 'SuperNova (Cu) X-ray Source'
_diffrn_radiation_type 'Cu K\a'
_diffrn_radiation_wavelength 1.5418
_diffrn_reflns_av_R_equivalents 0.0344
_diffrn_reflns_av_unetI/netI 0.0239
_diffrn_reflns_laue_measured_fraction_full 0.999
_diffrn_reflns_laue_measured_fraction_max 0.986
_diffrn_reflns_limit_h_max 33
_diffrn_reflns_limit_h_min -32
_diffrn_reflns_limit_k_max 12
_diffrn_reflns_limit_k_min -16
_diffrn_reflns_limit_l_max 33
_diffrn_reflns_limit_l_min -34
_diffrn_reflns_number 37841
_diffrn_reflns_point_group_measured_fraction_full 0.999
_diffrn_reflns_point_group_measured_fraction_max 0.986
_diffrn_reflns_theta_full 67.684
_diffrn_reflns_theta_max 73.824
_diffrn_reflns_theta_min 3.154
_exptl_absorpt_coefficient_mu 15.493
_exptl_absorpt_correction_T_max 0.565
_exptl_absorpt_correction_T_min 0.174
_exptl_absorpt_correction_type gaussian
_exptl_absorpt_process_details
;
CrysAlisPro, Agilent Technologies,
Version 1.171.36.32 (release 02-08-2013 CrysAlis171 .NET)
(compiled Aug  2 2013,16:46:58)
Numerical absorption correction based on gaussian integration over
            a multifaceted crystal model
;
_exptl_crystal_colour yellow
_exptl_crystal_density_diffrn 1.640
_exptl_crystal_description prism
_exptl_crystal_F_000 5040
_exptl_crystal_size_max 0.3489
_exptl_crystal_size_mid 0.2700
_exptl_crystal_size_min 0.1328
_refine_diff_density_max 1.229
_refine_diff_density_min -1.842
_refine_diff_density_rms 0.112
_refine_ls_extinction_method none
_refine_ls_goodness_of_fit_ref 1.052
_refine_ls_hydrogen_treatment constr
_refine_ls_matrix_type full
_refine_ls_number_parameters 597
_refine_ls_number_reflns 10289
_refine_ls_number_restraints 0
_refine_ls_restrained_S_all 1.052
_refine_ls_R_factor_all 0.0468
_refine_ls_R_factor_gt 0.0412
_refine_ls_shift/su_max 0.001
_refine_ls_shift/su_mean 0.000
_refine_ls_structure_factor_coef Fsqd
_refine_ls_weighting_details 'w=1/[\s^2^(Fo^2^)+(0.0579P)^2^+24.7825P] where P=(Fo^2^+2Fc^2^)/3'
_refine_ls_weighting_scheme calc
_refine_ls_wR_factor_gt 0.1046
_refine_ls_wR_factor_ref 0.1108
_reflns_Friedel_coverage 0.000
_reflns_number_gt 9118
_reflns_number_total 10289
_reflns_threshold_expression 'I > 2\s(I)'
_cod_data_source_file c5ce02154e2.cif
_cod_data_source_block compound_6
_cod_depositor_comments 'Adding full bibliography for 7223353--7223358.cif.'
_cod_database_code 7223353
_shelx_space_group_comment
;
The symmetry employed for this shelxl refinement is uniquely defined
by the following loop, which should always be used as a source of
symmetry information in preference to the above space-group names.
They are only intended as comments.
;

loop_
_space_group_symop_operation_xyz
'x, y, z'
'-x, y, -z+1/2'
'x+1/2, y+1/2, z'
'-x+1/2, y+1/2, -z+1/2'
'-x, -y, -z'
'x, -y, z-1/2'
'-x+1/2, -y+1/2, -z'
'x+1/2, -y+1/2, z-1/2'

loop_
_atom_site_label
_atom_site_type_symbol
_atom_site_fract_x
_atom_site_fract_y
_atom_site_fract_z
_atom_site_U_iso_or_equiv
_atom_site_adp_type
_atom_site_occupancy
_atom_site_site_symmetry_order
_atom_site_calc_flag
_atom_site_refinement_flags_posn
_atom_site_refinement_flags_adp
C1 C 0.65941(14) 0.0682(3) 0.22105(12) 0.0430(8) Uani 1 1 d . .
C2 C 0.69095(14) 0.1213(3) 0.19422(12) 0.0441(8) Uani 1 1 d . .
C3 C 0.69131(13) 0.2243(3) 0.19254(13) 0.0444(8) Uani 1 1 d . .
C4 C 0.65781(13) 0.2730(3) 0.21872(12) 0.0428(8) Uani 1 1 d . .
C5 C 0.62539(13) 0.2247(3) 0.24641(12) 0.0406(7) Uani 1 1 d . .
C6 C 0.62726(13) 0.1219(3) 0.24678(12) 0.0431(8) Uani 1 1 d . .
C7 C 0.47112(18) 0.4973(4) 0.31828(18) 0.0656(12) Uani 1 1 d . .
H7 H 0.4514 0.4738 0.2924 0.079 Uiso 1 1 calc R U
C8 C 0.45646(16) 0.5823(3) 0.34109(15) 0.0552(10) Uani 1 1 d . .
H8 H 0.4277 0.6148 0.3305 0.066 Uiso 1 1 calc R U
C9 C 0.48485(13) 0.6183(3) 0.37970(12) 0.0425(7) Uani 1 1 d . .
C10 C 0.52743(16) 0.5670(4) 0.39300(15) 0.0584(10) Uani 1 1 d . .
H10 H 0.5481 0.5891 0.4185 0.070 Uiso 1 1 calc R U
C11 C 0.53885(18) 0.4830(4) 0.36823(17) 0.0636(11) Uani 1 1 d . .
H11 H 0.5674 0.4492 0.3781 0.076 Uiso 1 1 calc R U
C12 C 0.47212(14) 0.7065(3) 0.40669(13) 0.0439(8) Uani 1 1 d . .
C13 C 0.44027(13) 0.8540(3) 0.44030(13) 0.0443(8) Uani 1 1 d . .
C14 C 0.41418(13) 0.9437(3) 0.45344(13) 0.0425(7) Uani 1 1 d . .
C15 C 0.37519(14) 0.9830(3) 0.42469(13) 0.0489(9) Uani 1 1 d . .
H15 H 0.3648 0.9507 0.3965 0.059 Uiso 1 1 calc R U
C16 C 0.35199(15) 1.0680(3) 0.43719(14) 0.0539(9) Uani 1 1 d . .
H16 H 0.3262 1.0932 0.4174 0.065 Uiso 1 1 calc R U
C17 C 0.36663(14) 1.1173(3) 0.47933(14) 0.0475(8) Uani 1 1 d . .
C18 C 0.40562(15) 1.0797(3) 0.50843(14) 0.0524(9) Uani 1 1 d . .
H18 H 0.4159 1.1124 0.5365 0.063 Uiso 1 1 calc R U
C19 C 0.42886(15) 0.9942(3) 0.49551(14) 0.0504(9) Uani 1 1 d . .
H19 H 0.4549 0.9696 0.5151 0.060 Uiso 1 1 calc R U
C20 C 0.35424(17) 1.2559(3) 0.53087(16) 0.0569(10) Uani 1 1 d . .
H20A H 0.3878 1.2790 0.5304 0.068 Uiso 1 1 calc R U
H20B H 0.3514 1.2155 0.5592 0.068 Uiso 1 1 calc R U
C21 C 0.31962(17) 1.3426(3) 0.53084(16) 0.0570(10) Uani 1 1 d . .
H21A H 0.2864 1.3176 0.5306 0.068 Uiso 1 1 calc R U
H21B H 0.3223 1.3805 0.5018 0.068 Uiso 1 1 calc R U
C23 C 0.32889(17) 1.4111(3) 0.57297(17) 0.0578(10) Uani 1 1 d . .
H23A H 0.3620 1.4367 0.5731 0.069 Uiso 1 1 calc R U
H23B H 0.3263 1.3734 0.6021 0.069 Uiso 1 1 calc R U
C24 C 0.29358(15) 1.4977(3) 0.57259(16) 0.0556(10) Uani 1 1 d . .
H24A H 0.2605 1.4714 0.5722 0.067 Uiso 1 1 calc R U
H24B H 0.2961 1.5345 0.5432 0.067 Uiso 1 1 calc R U
C25 C 0.30097(15) 1.5695(3) 0.61395(16) 0.0531(9) Uani 1 1 d . .
H25A H 0.3334 1.5985 0.6137 0.064 Uiso 1 1 calc R U
H25B H 0.2994 1.5330 0.6436 0.064 Uiso 1 1 calc R U
C26 C 0.26333(15) 1.6523(3) 0.61240(15) 0.0536(9) Uani 1 1 d . .
H26A H 0.2662 1.6901 0.5833 0.064 Uiso 1 1 calc R U
H26B H 0.2310 1.6226 0.6106 0.064 Uiso 1 1 calc R U
C27 C 0.26726(15) 1.7232(3) 0.65398(15) 0.0533(9) Uani 1 1 d . .
H27A H 0.2996 1.7530 0.6561 0.064 Uiso 1 1 calc R U
H27B H 0.2637 1.6862 0.6832 0.064 Uiso 1 1 calc R U
C28 C 0.22913(18) 1.8054(4) 0.65015(18) 0.0619(11) Uani 1 1 d . .
H28A H 0.2344 1.8453 0.6222 0.074 Uiso 1 1 calc R U
H28B H 0.1969 1.7754 0.6454 0.074 Uiso 1 1 calc R U
C29 C 0.2299(3) 1.8726(5) 0.6931(2) 0.0907(18) Uani 1 1 d . .
H29A H 0.2255 1.8336 0.7211 0.136 Uiso 1 1 calc R U
H29B H 0.2039 1.9204 0.6889 0.136 Uiso 1 1 calc R U
H29C H 0.2608 1.9067 0.6967 0.136 Uiso 1 1 calc R U
C30 C 0.67084(16) 0.0003(4) 0.37772(16) 0.0594(11) Uani 1 1 d . .
H30 H 0.6607 -0.0226 0.3474 0.071 Uiso 1 1 calc R U
C31 C 0.64931(15) 0.0856(3) 0.39351(14) 0.0518(9) Uani 1 1 d . .
H31 H 0.6254 0.1187 0.3744 0.062 Uiso 1 1 calc R U
C32 C 0.66430(13) 0.1211(3) 0.43878(13) 0.0434(8) Uani 1 1 d . .
C33 C 0.70081(16) 0.0687(3) 0.46483(15) 0.0552(10) Uani 1 1 d . .
H33 H 0.7125 0.0908 0.4949 0.066 Uiso 1 1 calc R U
C34 C 0.71955(17) -0.0160(4) 0.44582(17) 0.0625(11) Uani 1 1 d . .
H34 H 0.7437 -0.0507 0.4639 0.075 Uiso 1 1 calc R U
C35 C 0.64143(13) 0.2111(3) 0.45702(13) 0.0434(8) Uani 1 1 d . .
C36 C 0.61505(13) 0.3558(3) 0.49728(12) 0.0419(7) Uani 1 1 d . .
C37 C 0.60631(13) 0.4412(3) 0.52739(12) 0.0411(7) Uani 1 1 d . .
C38 C 0.56696(14) 0.5035(3) 0.51547(13) 0.0484(9) Uani 1 1 d . .
H38 H 0.5461 0.4885 0.4889 0.058 Uiso 1 1 calc R U
C39 C 0.55792(14) 0.5869(3) 0.54182(14) 0.0496(9) Uani 1 1 d . .
H39 H 0.5320 0.6288 0.5324 0.060 Uiso 1 1 calc R U
C40 C 0.58777(14) 0.6081(3) 0.58264(13) 0.0444(8) Uani 1 1 d . .
C41 C 0.62694(15) 0.5450(3) 0.59540(14) 0.0519(9) Uani 1 1 d . .
H41 H 0.6470 0.5582 0.6228 0.062 Uiso 1 1 calc R U
C42 C 0.63617(14) 0.4640(3) 0.56807(14) 0.0488(9) Uani 1 1 d . .
H42 H 0.6628 0.4234 0.5768 0.059 Uiso 1 1 calc R U
C43 C 0.54194(15) 0.7536(3) 0.59973(14) 0.0493(9) Uani 1 1 d . .
H43A H 0.5110 0.7180 0.5981 0.059 Uiso 1 1 calc R U
H43B H 0.5459 0.7839 0.5689 0.059 Uiso 1 1 calc R U
C44 C 0.54265(15) 0.8320(3) 0.63808(14) 0.0499(9) Uani 1 1 d . .
H44A H 0.5747 0.8630 0.6412 0.060 Uiso 1 1 calc R U
H44B H 0.5369 0.8010 0.6683 0.060 Uiso 1 1 calc R U
C45 C 0.50401(14) 0.9113(3) 0.62680(14) 0.0473(8) Uani 1 1 d . .
H45A H 0.5095 0.9408 0.5961 0.057 Uiso 1 1 calc R U
H45B H 0.4720 0.8799 0.6240 0.057 Uiso 1 1 calc R U
C46 C 0.50366(15) 0.9933(3) 0.66388(14) 0.0494(9) Uani 1 1 d . .
H46A H 0.4981 0.9639 0.6946 0.059 Uiso 1 1 calc R U
H46B H 0.5356 1.0248 0.6666 0.059 Uiso 1 1 calc R U
C47 C 0.46504(14) 1.0722(3) 0.65244(14) 0.0482(8) Uani 1 1 d . .
H47A H 0.4333 1.0401 0.6478 0.058 Uiso 1 1 calc R U
H47B H 0.4717 1.1040 0.6226 0.058 Uiso 1 1 calc R U
C48 C 0.46235(15) 1.1517(3) 0.69060(14) 0.0508(9) Uani 1 1 d . .
H48A H 0.4933 1.1872 0.6935 0.061 Uiso 1 1 calc R U
H48B H 0.4583 1.1194 0.7209 0.061 Uiso 1 1 calc R U
C49 C 0.42113(16) 1.2266(3) 0.68114(15) 0.0526(9) Uani 1 1 d . .
H49A H 0.4251 1.2594 0.6509 0.063 Uiso 1 1 calc R U
H49B H 0.3901 1.1916 0.6785 0.063 Uiso 1 1 calc R U
C50 C 0.4197(2) 1.3048(3) 0.72005(18) 0.0632(12) Uani 1 1 d . .
H50A H 0.4183 1.2715 0.7505 0.076 Uiso 1 1 calc R U
H50B H 0.4499 1.3427 0.7211 0.076 Uiso 1 1 calc R U
C51 C 0.3773(2) 1.3754(5) 0.7134(2) 0.0841(16) Uani 1 1 d . .
H51A H 0.3785 1.4091 0.6834 0.126 Uiso 1 1 calc R U
H51B H 0.3790 1.4233 0.7388 0.126 Uiso 1 1 calc R U
H51C H 0.3471 1.3390 0.7137 0.126 Uiso 1 1 calc R U
F1 F 0.59623(10) 0.07200(18) 0.27303(9) 0.0600(6) Uani 1 1 d . .
F2 F 0.72291(10) 0.0708(2) 0.16932(9) 0.0646(7) Uani 1 1 d . .
F3 F 0.65712(9) 0.37271(18) 0.21789(9) 0.0599(6) Uani 1 1 d . .
I1 I 0.66102(2) -0.08566(2) 0.22378(2) 0.07021(11) Uani 1 1 d . .
I2 I 0.73912(2) 0.30323(2) 0.15127(2) 0.05514(9) Uani 1 1 d . .
I3 I 0.57456(2) 0.30361(2) 0.28392(2) 0.05042(8) Uani 1 1 d . .
N4 N 0.70494(14) -0.0515(3) 0.40259(14) 0.0595(9) Uani 1 1 d . .
N5 N 0.60326(14) 0.2523(3) 0.43541(13) 0.0596(9) Uani 1 1 d . .
N6 N 0.58820(14) 0.3348(3) 0.45829(13) 0.0604(9) Uani 1 1 d . .
N1 N 0.51196(15) 0.4472(3) 0.33132(14) 0.0607(9) Uani 1 1 d . .
N2 N 0.49730(14) 0.7356(3) 0.44515(13) 0.0587(9) Uani 1 1 d . .
N3 N 0.47901(14) 0.8197(3) 0.46457(13) 0.0598(9) Uani 1 1 d . .
O1 O 0.34066(12) 1.1994(2) 0.48873(12) 0.0632(8) Uani 1 1 d . .
O2 O 0.58190(11) 0.6865(2) 0.61204(10) 0.0535(7) Uani 1 1 d . .
S1 S 0.42302(3) 0.78228(7) 0.39079(3) 0.0463(2) Uani 1 1 d . .
S2 S 0.66226(3) 0.27141(7) 0.50870(3) 0.0468(2) Uani 1 1 d . .

loop_
_atom_site_aniso_label
_atom_site_aniso_U_11
_atom_site_aniso_U_22
_atom_site_aniso_U_33
_atom_site_aniso_U_23
_atom_site_aniso_U_13
_atom_site_aniso_U_12
C1 0.055(2) 0.0373(18) 0.0355(17) 0.0021(13) -0.0034(15) 0.0059(14)
C2 0.0471(19) 0.051(2) 0.0337(16) 0.0009(15) 0.0034(14) 0.0105(16)
C3 0.0416(18) 0.055(2) 0.0365(17) 0.0106(15) 0.0045(14) 0.0040(15)
C4 0.046(2) 0.0452(19) 0.0367(18) 0.0059(14) 0.0012(14) 0.0040(14)
C5 0.0422(18) 0.0479(19) 0.0318(16) 0.0003(14) 0.0031(13) 0.0048(14)
C6 0.0459(19) 0.050(2) 0.0328(16) 0.0080(14) 0.0008(14) -0.0001(15)
C7 0.069(3) 0.064(3) 0.062(3) -0.019(2) -0.004(2) 0.000(2)
C8 0.055(2) 0.058(2) 0.051(2) -0.0064(18) -0.0081(18) 0.0059(18)
C9 0.0454(19) 0.0499(19) 0.0326(16) 0.0052(14) 0.0050(14) -0.0047(15)
C10 0.057(2) 0.069(3) 0.048(2) -0.0012(19) -0.0078(18) 0.011(2)
C11 0.060(3) 0.074(3) 0.057(3) 0.005(2) 0.004(2) 0.016(2)
C12 0.0415(19) 0.053(2) 0.0366(18) 0.0061(15) 0.0005(14) -0.0043(15)
C13 0.0418(18) 0.056(2) 0.0350(17) 0.0003(15) 0.0006(14) -0.0119(16)
C14 0.0426(18) 0.0481(19) 0.0367(17) -0.0017(14) 0.0030(14) -0.0087(15)
C15 0.047(2) 0.062(2) 0.0377(18) -0.0061(16) -0.0020(15) -0.0059(17)
C16 0.050(2) 0.069(3) 0.042(2) -0.0038(18) -0.0044(16) 0.0003(19)
C17 0.048(2) 0.052(2) 0.0419(19) -0.0022(16) 0.0028(15) -0.0035(16)
C18 0.054(2) 0.058(2) 0.043(2) -0.0098(17) -0.0082(16) -0.0051(18)
C19 0.048(2) 0.060(2) 0.0415(19) -0.0041(16) -0.0087(16) -0.0018(17)
C20 0.064(3) 0.055(2) 0.050(2) -0.0047(18) -0.0042(19) -0.0030(19)
C21 0.059(2) 0.058(2) 0.053(2) 0.0013(19) 0.0016(19) -0.0004(19)
C23 0.057(2) 0.056(2) 0.060(3) -0.0039(19) -0.0006(19) -0.0010(19)
C24 0.047(2) 0.058(2) 0.062(3) -0.0020(19) 0.0045(18) -0.0026(18)
C25 0.043(2) 0.060(2) 0.056(2) -0.0006(19) 0.0053(17) -0.0021(17)
C26 0.047(2) 0.058(2) 0.055(2) 0.0034(18) 0.0007(17) -0.0011(17)
C27 0.047(2) 0.062(2) 0.051(2) 0.0010(18) 0.0001(17) -0.0002(18)
C28 0.056(3) 0.068(3) 0.062(3) -0.002(2) 0.000(2) 0.008(2)
C29 0.104(5) 0.092(4) 0.077(4) -0.015(3) 0.007(3) 0.021(4)
C30 0.053(2) 0.071(3) 0.054(2) -0.019(2) 0.0035(18) -0.003(2)
C31 0.045(2) 0.065(2) 0.045(2) -0.0094(17) -0.0007(16) -0.0019(17)
C32 0.0416(18) 0.053(2) 0.0366(17) -0.0008(15) 0.0073(14) -0.0063(15)
C33 0.059(2) 0.064(2) 0.043(2) -0.0021(18) 0.0003(17) 0.0060(19)
C34 0.062(3) 0.068(3) 0.057(3) -0.004(2) 0.003(2) 0.015(2)
C35 0.0413(19) 0.054(2) 0.0353(17) 0.0033(15) 0.0038(14) -0.0049(15)
C36 0.0386(17) 0.051(2) 0.0356(17) 0.0012(14) 0.0008(13) -0.0027(15)
C37 0.0388(17) 0.0474(19) 0.0367(17) 0.0015(14) 0.0005(13) -0.0028(14)
C38 0.046(2) 0.060(2) 0.0380(18) -0.0037(16) -0.0089(15) 0.0020(17)
C39 0.045(2) 0.057(2) 0.045(2) -0.0005(16) -0.0105(16) 0.0066(16)
C40 0.0434(19) 0.0466(19) 0.0424(18) -0.0014(15) -0.0022(14) -0.0048(15)
C41 0.047(2) 0.059(2) 0.048(2) -0.0071(17) -0.0156(16) -0.0004(17)
C42 0.0405(19) 0.056(2) 0.048(2) -0.0028(17) -0.0096(15) 0.0040(16)
C43 0.050(2) 0.051(2) 0.046(2) 0.0000(16) -0.0027(16) 0.0037(17)
C44 0.050(2) 0.054(2) 0.045(2) -0.0023(17) 0.0010(16) -0.0016(17)
C45 0.048(2) 0.050(2) 0.0429(19) -0.0034(16) -0.0002(15) -0.0041(16)
C46 0.053(2) 0.053(2) 0.0418(19) -0.0030(16) -0.0020(16) -0.0032(17)
C47 0.047(2) 0.054(2) 0.0432(19) -0.0027(16) 0.0004(15) -0.0050(16)
C48 0.056(2) 0.052(2) 0.044(2) -0.0068(16) 0.0005(16) -0.0026(17)
C49 0.060(2) 0.051(2) 0.046(2) -0.0024(17) 0.0032(17) -0.0050(18)
C50 0.076(3) 0.055(3) 0.058(3) -0.0101(19) 0.002(2) -0.002(2)
C51 0.089(4) 0.080(4) 0.083(4) -0.020(3) 0.008(3) 0.015(3)
F1 0.0669(15) 0.0583(14) 0.0572(14) 0.0103(11) 0.0212(11) -0.0049(11)
F2 0.0724(16) 0.0684(15) 0.0556(14) 0.0018(12) 0.0232(12) 0.0206(13)
F3 0.0724(17) 0.0452(13) 0.0644(15) 0.0072(10) 0.0209(13) 0.0031(10)
I1 0.1065(3) 0.04444(16) 0.06051(18) 0.00352(11) 0.01146(16) 0.00840(14)
I2 0.04572(15) 0.06811(18) 0.05276(15) 0.01282(11) 0.01168(11) 0.00138(11)
I3 0.05220(15) 0.05732(16) 0.04283(14) 0.00417(10) 0.01112(10) 0.01051(10)
N4 0.053(2) 0.067(2) 0.060(2) -0.0119(18) 0.0120(16) 0.0042(17)
N5 0.062(2) 0.066(2) 0.0479(19) -0.0139(16) -0.0121(16) 0.0123(17)
N6 0.064(2) 0.066(2) 0.0491(19) -0.0132(16) -0.0153(16) 0.0136(18)
N1 0.064(2) 0.057(2) 0.062(2) 0.0004(17) 0.0110(18) 0.0041(17)
N2 0.059(2) 0.067(2) 0.0479(19) -0.0077(16) -0.0137(15) 0.0050(17)
N3 0.059(2) 0.068(2) 0.050(2) -0.0141(16) -0.0128(16) 0.0069(17)
O1 0.069(2) 0.0624(18) 0.0558(18) -0.0112(13) -0.0108(15) 0.0091(14)
O2 0.0547(16) 0.0546(16) 0.0492(15) -0.0104(12) -0.0118(12) 0.0060(12)
S1 0.0446(5) 0.0549(5) 0.0383(4) -0.0052(4) -0.0057(3) 0.0014(4)
S2 0.0439(5) 0.0559(5) 0.0395(4) -0.0049(4) -0.0043(3) 0.0039(4)

loop_
_atom_type_symbol
_atom_type_description
_atom_type_scat_dispersion_real
_atom_type_scat_dispersion_imag
_atom_type_scat_source
C C 0.0181 0.0091 'International Tables Vol C Tables 4.2.6.8 and 6.1.1.4'
H H 0.0000 0.0000 'International Tables Vol C Tables 4.2.6.8 and 6.1.1.4'
F F 0.0727 0.0534 'International Tables Vol C Tables 4.2.6.8 and 6.1.1.4'
I I -0.3257 6.8362 'International Tables Vol C Tables 4.2.6.8 and 6.1.1.4'
N N 0.0311 0.0180 'International Tables Vol C Tables 4.2.6.8 and 6.1.1.4'
O O 0.0492 0.0322 'International Tables Vol C Tables 4.2.6.8 and 6.1.1.4'
S S 0.3331 0.5567 'International Tables Vol C Tables 4.2.6.8 and 6.1.1.4'

loop_
_geom_angle_atom_site_label_1
_geom_angle_atom_site_label_2
_geom_angle_atom_site_label_3
_geom_angle
C6 C1 C2 117.3(4)
C6 C1 I1 121.1(3)
C2 C1 I1 121.6(3)
F2 C2 C1 118.5(3)
F2 C2 C3 118.8(3)
C1 C2 C3 122.7(3)
C4 C3 C2 116.7(3)
C4 C3 I2 121.2(3)
C2 C3 I2 122.1(3)
F3 C4 C3 118.3(3)
F3 C4 C5 118.1(3)
C3 C4 C5 123.6(4)
C4 C5 C6 116.7(3)
C4 C5 I3 121.4(3)
C6 C5 I3 121.9(3)
F1 C6 C1 118.4(3)
F1 C6 C5 118.6(3)
C1 C6 C5 122.9(3)
N1 C7 C8 123.7(4)
C9 C8 C7 119.3(4)
C8 C9 C10 117.1(4)
C8 C9 C12 123.4(4)
C10 C9 C12 119.4(3)
C11 C10 C9 119.4(4)
N1 C11 C10 124.3(4)
N2 C12 C9 122.9(4)
N2 C12 S1 113.4(3)
C9 C12 S1 123.8(3)
N3 C13 C14 123.6(3)
N3 C13 S1 112.9(3)
C14 C13 S1 123.5(3)
C15 C14 C19 117.9(4)
C15 C14 C13 122.2(3)
C19 C14 C13 119.9(3)
C16 C15 C14 121.2(4)
C15 C16 C17 120.4(4)
O1 C17 C16 115.6(4)
O1 C17 C18 125.0(4)
C16 C17 C18 119.3(4)
C19 C18 C17 119.9(4)
C18 C19 C14 121.3(4)
O1 C20 C21 106.5(3)
C20 C21 C23 113.7(4)
C21 C23 C24 113.1(4)
C23 C24 C25 115.8(4)
C24 C25 C26 113.1(4)
C27 C26 C25 115.6(4)
C26 C27 C28 113.3(4)
C29 C28 C27 114.1(4)
N4 C30 C31 124.7(4)
C30 C31 C32 118.3(4)
C33 C32 C31 117.6(4)
C33 C32 C35 122.8(3)
C31 C32 C35 119.6(4)
C34 C33 C32 119.4(4)
N4 C34 C33 123.5(4)
N5 C35 C32 122.5(3)
N5 C35 S2 113.7(3)
C32 C35 S2 123.8(3)
N6 C36 C37 123.5(3)
N6 C36 S2 112.4(3)
C37 C36 S2 124.1(3)
C38 C37 C42 117.8(3)
C38 C37 C36 119.5(3)
C42 C37 C36 122.6(3)
C39 C38 C37 121.9(3)
C38 C39 C40 119.6(4)
O2 C40 C39 125.1(4)
O2 C40 C41 116.0(3)
C39 C40 C41 118.9(4)
C42 C41 C40 120.7(3)
C41 C42 C37 121.0(4)
O2 C43 C44 107.2(3)
C43 C44 C45 111.6(3)
C46 C45 C44 113.9(3)
C47 C46 C45 113.6(3)
C46 C47 C48 114.2(3)
C47 C48 C49 114.5(3)
C50 C49 C48 112.9(4)
C51 C50 C49 114.0(4)
C30 N4 C34 116.5(4)
C35 N5 N6 112.9(3)
C36 N6 N5 113.7(3)
C11 N1 C7 116.2(4)
C12 N2 N3 113.1(3)
C13 N3 N2 113.0(3)
C17 O1 C20 119.1(3)
C40 O2 C43 117.5(3)
C12 S1 C13 87.56(19)
C35 S2 C36 87.37(18)

loop_
_geom_bond_atom_site_label_1
_geom_bond_atom_site_label_2
_geom_bond_distance
C1 C6 1.382(5)
C1 C2 1.384(5)
C1 I1 2.070(4)
C2 F2 1.342(4)
C2 C3 1.386(6)
C3 C4 1.380(5)
C3 I2 2.097(4)
C4 F3 1.341(5)
C4 C5 1.382(5)
C5 C6 1.383(5)
C5 I3 2.092(4)
C6 F1 1.343(4)
C7 N1 1.334(6)
C7 C8 1.384(6)
C8 C9 1.377(5)
C9 C10 1.382(6)
C9 C12 1.464(5)
C10 C11 1.374(7)
C11 N1 1.320(6)
C12 N2 1.300(5)
C12 S1 1.720(4)
C13 N3 1.304(5)
C13 C14 1.462(6)
C13 S1 1.731(4)
C14 C15 1.396(5)
C14 C19 1.398(5)
C15 C16 1.365(6)
C16 C17 1.391(5)
C17 O1 1.350(5)
C17 C18 1.392(6)
C18 C19 1.375(6)
C20 O1 1.433(5)
C20 C21 1.502(6)
C21 C23 1.507(6)
C23 C24 1.512(6)
C24 C25 1.513(6)
C25 C26 1.515(6)
C26 C27 1.506(6)
C27 C28 1.518(6)
C28 C29 1.507(7)
C30 N4 1.323(6)
C30 C31 1.377(6)
C31 C32 1.393(5)
C32 C33 1.388(6)
C32 C35 1.472(5)
C33 C34 1.373(6)
C34 N4 1.339(6)
C35 N5 1.295(5)
C35 S2 1.725(4)
C36 N6 1.306(5)
C36 C37 1.456(5)
C36 S2 1.732(4)
C37 C38 1.386(5)
C37 C42 1.391(5)
C38 C39 1.375(6)
C39 C40 1.390(5)
C40 O2 1.355(5)
C40 C41 1.394(5)
C41 C42 1.367(6)
C43 O2 1.441(5)
C43 C44 1.507(6)
C44 C45 1.519(6)
C45 C46 1.517(5)
C46 C47 1.516(6)
C47 C48 1.519(5)
C48 C49 1.522(6)
C49 C50 1.519(6)
C50 C51 1.502(7)
N5 N6 1.361(5)
N2 N3 1.366(5)
